data_4326716
loop_
_publ_author_name
'Christian Logemann'
'Mathias S. Wickleder'

_publ_contact_author_address
;Universit\"at Oldenburg
Institut f\"ur Reine und Angewandte Chemie
Carl von Ossietzky-Str. 9-11
26129 Oldenburg
Germany
;
_publ_contact_author_email mathias.wickleder@uni-oldenburg.de
_publ_contact_author_name 'M. S. Wickleder'
_publ_section_title
;
 The Unique bis-(Disulfato)-aurate Anion [Au(S2O7)2]-: Synthesis and
 Characterization of Li[Au(S2O7)2] and Na[Au(S2O7)2]
;
_journal_name_full 'Inorganic Chemistry'
_journal_page_first 11111
_journal_page_last 11116
_journal_paper_doi 10.1021/ic201671w
_journal_volume 50
_journal_year 2011
_chemical_formula_moiety 'Au O14 S4, Li'
_chemical_formula_sum 'Au Li O14 S4'
_chemical_formula_weight 556.15
_chemical_name_systematic
; 
 ? 
;
_space_group_IT_number 2
_symmetry_cell_setting triclinic
_symmetry_space_group_name_Hall '-P 1'
_symmetry_space_group_name_H-M 'P -1'
_atom_sites_solution_primary direct
_atom_sites_solution_secondary difmap
_audit_creation_method SHELXL-97
_cell_angle_alpha 107.982(2)
_cell_angle_beta 90.171(2)
_cell_angle_gamma 102.583(2)
_cell_formula_units_Z 1
_cell_length_a 5.3220(3)
_cell_length_b 6.4969(4)
_cell_length_c 8.3672(5)
_cell_measurement_reflns_used 9937
_cell_measurement_temperature 153(2)
_cell_measurement_theta_max 40.36
_cell_measurement_theta_min 3.00
_cell_volume 267.80(3)
_computing_cell_refinement 'Bruker SAINT'
_computing_data_collection 'Bruker APEX2'
_computing_data_reduction 'Bruker SAINT'
_computing_molecular_graphics 'Bruker SHELXTL'
_computing_publication_material 'Bruker SHELXTL'
_computing_structure_refinement 'SHELXL-97 (Sheldrick, 1997)'
_computing_structure_solution 'SHELXS-97 (Sheldrick, 1990)'
_diffrn_ambient_temperature 153(2)
_diffrn_measured_fraction_theta_full 0.995
_diffrn_measured_fraction_theta_max 0.995
_diffrn_measurement_device_type 'Bruker APEX-II CCD, Bruker AXS'
_diffrn_measurement_method '\f and \w scans'
_diffrn_radiation_monochromator graphite
_diffrn_radiation_source 'fine-focus sealed tube'
_diffrn_radiation_type MoK\a
_diffrn_radiation_wavelength 0.71073
_diffrn_reflns_av_R_equivalents 0.0818
_diffrn_reflns_av_sigmaI/netI 0.0389
_diffrn_reflns_limit_h_max 9
_diffrn_reflns_limit_h_min -8
_diffrn_reflns_limit_k_max 11
_diffrn_reflns_limit_k_min -11
_diffrn_reflns_limit_l_max 15
_diffrn_reflns_limit_l_min -15
_diffrn_reflns_number 16679
_diffrn_reflns_theta_full 40.36
_diffrn_reflns_theta_max 40.36
_diffrn_reflns_theta_min 3.39
_exptl_absorpt_coefficient_mu 14.595
_exptl_absorpt_correction_T_max 0.1275
_exptl_absorpt_correction_T_min 0.0703
_exptl_absorpt_correction_type numerical
_exptl_absorpt_process_details 'X-Red 1.22, Stoe & Cie'
_exptl_crystal_colour orange
_exptl_crystal_density_diffrn 3.449
_exptl_crystal_description blocks
_exptl_crystal_F_000 258
_exptl_crystal_size_max 0.39
_exptl_crystal_size_mid 0.30
_exptl_crystal_size_min 0.24
_refine_diff_density_max 3.578
_refine_diff_density_min -3.404
_refine_diff_density_rms 0.253
_refine_ls_extinction_coef 0.095(3)
_refine_ls_extinction_expression Fc^*^=kFc[1+0.001xFc^2^\l^3^/sin(2\q)]^-1/4^
_refine_ls_extinction_method SHELXL
_refine_ls_goodness_of_fit_ref 1.074
_refine_ls_hydrogen_treatment none
_refine_ls_matrix_type full
_refine_ls_number_parameters 95
_refine_ls_number_reflns 3377
_refine_ls_number_restraints 0
_refine_ls_restrained_S_all 1.074
_refine_ls_R_factor_all 0.0202
_refine_ls_R_factor_gt 0.0202
_refine_ls_shift/su_max 0.001
_refine_ls_shift/su_mean 0.000
_refine_ls_structure_factor_coef Fsqd
_refine_ls_weighting_details 'calc w=1/[\s^2^(Fo^2^)+(0.0174P)^2^+0.3935P] where P=(Fo^2^+2Fc^2^)/3'
_refine_ls_weighting_scheme calc
_refine_ls_wR_factor_gt 0.0487
_refine_ls_wR_factor_ref 0.0487
_reflns_number_gt 3377
_reflns_number_total 3377
_reflns_threshold_expression >2sigma(I)
_cod_data_source_file ic201671w_si_001.cif
_cod_data_source_block c:\cl101li\cl101li
_cod_database_code 4326716

loop_
_symmetry_equiv_pos_as_xyz
'x, y, z'
'-x, -y, -z'

loop_
_atom_site_label
_atom_site_type_symbol
_atom_site_fract_x
_atom_site_fract_y
_atom_site_fract_z
_atom_site_U_iso_or_equiv
_atom_site_adp_type
_atom_site_occupancy
_atom_site_symmetry_multiplicity
_atom_site_calc_flag
_atom_site_refinement_flags
Au1 Au 0.5000 0.5000 0.5000 0.00901(3) Uani 1 2 d S
S1 S 0.05438(8) 0.25971(8) 0.23401(6) 0.00986(6) Uani 1 1 d .
S2 S 0.33800(10) 0.69340(8) 0.24196(6) 0.01190(7) Uani 1 1 d .
O11 O 0.1413(3) 0.3397(3) 0.42037(19) 0.0134(2) Uani 1 1 d .
O21 O 0.5441(3) 0.5931(3) 0.2959(2) 0.0135(2) Uani 1 1 d .
O13 O -0.2164(3) 0.1724(3) 0.2174(2) 0.0141(2) Uani 1 1 d .
O12 O 0.2162(3) 0.1339(3) 0.1348(2) 0.0175(3) Uani 1 1 d .
O23 O 0.4050(4) 0.7331(3) 0.0883(2) 0.0158(2) Uani 1 1 d .
O121 O 0.0848(3) 0.4848(3) 0.1864(3) 0.0200(3) Uani 1 1 d .
O22 O 0.2649(4) 0.8576(4) 0.3762(2) 0.0223(3) Uani 1 1 d .
Li1 Li 0.5000 1.0000 0.0000 0.0168(10) Uani 1 2 d S

loop_
_atom_site_aniso_label
_atom_site_aniso_U_11
_atom_site_aniso_U_22
_atom_site_aniso_U_33
_atom_site_aniso_U_23
_atom_site_aniso_U_13
_atom_site_aniso_U_12
Au1 0.00873(4) 0.01041(5) 0.00838(4) 0.00381(2) 0.00065(2) 0.00198(3)
S1 0.00838(14) 0.01093(16) 0.01056(14) 0.00433(12) 0.00047(12) 0.00146(12)
S2 0.01332(16) 0.01139(17) 0.01233(16) 0.00632(12) 0.00136(13) 0.00185(14)
O11 0.0105(5) 0.0180(6) 0.0103(5) 0.0043(4) 0.0000(4) 0.0004(4)
O21 0.0114(5) 0.0181(6) 0.0132(5) 0.0090(4) 0.0009(4) 0.0022(5)
O13 0.0094(5) 0.0169(6) 0.0157(5) 0.0064(4) 0.0000(4) 0.0008(4)
O12 0.0142(6) 0.0188(7) 0.0166(6) 0.0005(5) 0.0041(5) 0.0052(5)
O23 0.0198(6) 0.0163(6) 0.0138(5) 0.0092(5) 0.0021(5) 0.0025(5)
O121 0.0142(6) 0.0177(7) 0.0318(9) 0.0174(6) -0.0066(6) -0.0025(5)
O22 0.0300(9) 0.0210(8) 0.0184(7) 0.0063(6) 0.0068(6) 0.0112(7)
Li1 0.018(2) 0.018(3) 0.017(2) 0.009(2) 0.004(2) 0.006(2)

loop_
_atom_type_symbol
_atom_type_description
_atom_type_scat_dispersion_real
_atom_type_scat_dispersion_imag
_atom_type_scat_source
Au Au -2.0133 8.8022 'International Tables Vol C Tables 4.2.6.8 and 6.1.1.4'
S S 0.1246 0.1234 'International Tables Vol C Tables 4.2.6.8 and 6.1.1.4'
O O 0.0106 0.0060 'International Tables Vol C Tables 4.2.6.8 and 6.1.1.4'
Li Li -0.0003 0.0001 'International Tables Vol C Tables 4.2.6.8 and 6.1.1.4'

loop_
_geom_angle_atom_site_label_1
_geom_angle_atom_site_label_2
_geom_angle_atom_site_label_3
_geom_angle
_geom_angle_site_symmetry_1
_geom_angle_site_symmetry_3
O11 Au1 O11 180.0 . 2_666
O11 Au1 O21 88.99(6) . 2_666
O11 Au1 O21 91.01(6) 2_666 2_666
O11 Au1 O21 91.01(6) . .
O11 Au1 O21 88.99(6) 2_666 .
O21 Au1 O21 180.0 2_666 .
O12 S1 O13 119.85(11) . .
O12 S1 O11 112.27(10) . .
O13 S1 O11 107.73(9) . .
O12 S1 O121 107.86(12) . .
O13 S1 O121 103.63(9) . .
O11 S1 O121 104.04(10) . .
O22 S2 O23 121.17(12) . .
O22 S2 O21 113.29(11) . .
O23 S2 O21 107.75(10) . .
O22 S2 O121 105.50(13) . .
O23 S2 O121 103.88(11) . .
O21 S2 O121 103.29(9) . .
S1 O11 Au1 120.68(9) . .
S2 O21 Au1 118.56(9) . .
S1 O13 Li1 133.62(11) . 1_445
S1 O12 Li1 170.27(12) . 1_545
S2 O23 Li1 137.94(12) . .
S1 O121 S2 124.67(10) . .
O23 Li1 O23 180.0 2_675 .
O23 Li1 O12 89.68(8) 2_675 2_665
O23 Li1 O12 90.32(8) . 2_665
O23 Li1 O12 90.32(8) 2_675 1_565
O23 Li1 O12 89.68(8) . 1_565
O12 Li1 O12 180.0 2_665 1_565
O23 Li1 O13 89.38(6) 2_675 2_565
O23 Li1 O13 90.62(6) . 2_565
O12 Li1 O13 90.59(7) 2_665 2_565
O12 Li1 O13 89.41(7) 1_565 2_565
O23 Li1 O13 90.62(6) 2_675 1_665
O23 Li1 O13 89.38(6) . 1_665
O12 Li1 O13 89.41(7) 2_665 1_665
O12 Li1 O13 90.59(7) 1_565 1_665
O13 Li1 O13 180.00(10) 2_565 1_665

loop_
_geom_bond_atom_site_label_1
_geom_bond_atom_site_label_2
_geom_bond_distance
_geom_bond_site_symmetry_2
Au1 O11 1.9674(15) .
Au1 O11 1.9674(15) 2_666
Au1 O21 1.9789(14) 2_666
Au1 O21 1.9789(14) .
S1 O12 1.4110(18) .
S1 O13 1.4181(16) .
S1 O11 1.5186(15) .
S1 O121 1.6065(17) .
S2 O22 1.412(2) .
S2 O23 1.4196(17) .
S2 O21 1.5235(16) .
S2 O121 1.6369(18) .
O13 Li1 2.1978(15) 1_445
O12 Li1 2.0705(17) 1_545
O23 Li1 2.0537(16) .
Li1 O23 2.0537(16) 2_675
Li1 O12 2.0705(17) 2_665
Li1 O12 2.0705(17) 1_565
Li1 O13 2.1978(15) 2_565
Li1 O13 2.1978(15) 1_665

loop_
_geom_torsion_atom_site_label_1
_geom_torsion_atom_site_label_2
_geom_torsion_atom_site_label_3
_geom_torsion_atom_site_label_4
_geom_torsion
_geom_torsion_site_symmetry_1
_geom_torsion_site_symmetry_4
O12 S1 O11 Au1 52.02(15) . .
O13 S1 O11 Au1 -173.91(11) . .
O121 S1 O11 Au1 -64.34(13) . .
O21 Au1 O11 S1 -156.53(12) 2_666 .
O21 Au1 O11 S1 23.47(12) . .
O22 S2 O21 Au1 46.70(15) . .
O23 S2 O21 Au1 -176.46(11) . .
O121 S2 O21 Au1 -66.92(13) . .
O11 Au1 O21 S2 48.40(11) . .
O11 Au1 O21 S2 -131.60(11) 2_666 .
O12 S1 O13 Li1 -44.61(18) . 1_445
O11 S1 O13 Li1 -174.57(13) . 1_445
O121 S1 O13 Li1 75.59(16) . 1_445
O22 S2 O23 Li1 14.9(2) . .
O21 S2 O23 Li1 -117.81(16) . .
O121 S2 O23 Li1 133.05(16) . .
O12 S1 O121 S2 -73.19(19) . .
O13 S1 O121 S2 158.77(16) . .
O11 S1 O121 S2 46.21(19) . .
O22 S2 O121 S1 -103.31(18) . .
O23 S2 O121 S1 128.24(17) . .
O21 S2 O121 S1 15.8(2) . .
S2 O23 Li1 O12 139.03(17) . 2_665
S2 O23 Li1 O12 -40.97(17) . 1_565
S2 O23 Li1 O13 -130.38(17) . 2_565
S2 O23 Li1 O13 49.62(17) . 1_665
